data_4511846
loop_
_publ_author_name
'Nagarajan, V.'
'Pedireddi, Venkateswara Rao'

_publ_section_title
;
 Preparation of Multiple Cocrystals of Trithiocyanuric Acid with Some
 N-Donor Compounds
;
_journal_issue 9
_journal_name_full 'Crystal Growth &amp; Design'
_journal_page_first 4803
_journal_paper_doi 10.1021/cg500961n
_journal_volume 14
_journal_year 2014
_chemical_formula_moiety '2(C3 H3 N3 S3), C12 H8 N2'
_chemical_formula_sum 'C18 H14 N8 S6'
_chemical_formula_weight 534.73
_chemical_name_systematic 'Trithiocyanuric acid+1,7-phenonthroline'
_space_group_IT_number 4
_symmetry_cell_setting monoclinic
_symmetry_space_group_name_Hall 'P 2yb'
_symmetry_space_group_name_H-M 'P 1 21 1'
_atom_sites_solution_hydrogens geom
_atom_sites_solution_primary direct
_atom_sites_solution_secondary difmap
_audit_creation_method SHELXL-97
_cell_angle_alpha 90.00
_cell_angle_beta 102.27(1)
_cell_angle_gamma 90.00
_cell_formula_units_Z 2
_cell_length_a 4.369(1)
_cell_length_b 29.078(6)
_cell_length_c 9.186(2)
_cell_measurement_temperature 298(2)
_cell_volume 1140.3(4)
_computing_cell_refinement SMART
_computing_data_collection SMART
_computing_data_reduction SAINTPLUS
_computing_structure_refinement 'SHELXTL (Sheldrick, 1997)'
_computing_structure_solution 'SHELXTL (Sheldrick, 1990)'
_diffrn_ambient_temperature 298(2)
_diffrn_measured_fraction_theta_full 0.995
_diffrn_measured_fraction_theta_max 0.995
_diffrn_measurement_device_type 'Bruker, APEX CCD area detector'
_diffrn_measurement_method SMART
_diffrn_radiation_monochromator graphite
_diffrn_radiation_source 'fine-focus sealed tube'
_diffrn_radiation_type MoK\a
_diffrn_radiation_wavelength 0.71070
_diffrn_reflns_av_R_equivalents 0.0196
_diffrn_reflns_av_sigmaI/netI 0.0274
_diffrn_reflns_limit_h_max 3
_diffrn_reflns_limit_h_min -5
_diffrn_reflns_limit_k_max 34
_diffrn_reflns_limit_k_min -34
_diffrn_reflns_limit_l_max 10
_diffrn_reflns_limit_l_min -11
_diffrn_reflns_number 5858
_diffrn_reflns_theta_full 25.25
_diffrn_reflns_theta_max 25.25
_diffrn_reflns_theta_min 2.27
_exptl_absorpt_coefficient_mu 0.625
_exptl_absorpt_correction_type none
_exptl_crystal_colour Yellow
_exptl_crystal_density_diffrn 1.557
_exptl_crystal_density_method 'not measured'
_exptl_crystal_description Needle
_exptl_crystal_F_000 548
_exptl_crystal_size_max 0.42
_exptl_crystal_size_mid 0.33
_exptl_crystal_size_min 0.26
_refine_diff_density_max 0.311
_refine_diff_density_min -0.204
_refine_diff_density_rms 0.050
_refine_ls_abs_structure_details 'Flack H D (1983), Acta Cryst. A39, 876-881'
_refine_ls_abs_structure_Flack 0.16(8)
_refine_ls_extinction_method none
_refine_ls_goodness_of_fit_ref 1.162
_refine_ls_hydrogen_treatment constr
_refine_ls_matrix_type full
_refine_ls_number_parameters 289
_refine_ls_number_reflns 4023
_refine_ls_number_restraints 1
_refine_ls_restrained_S_all 1.162
_refine_ls_R_factor_all 0.0406
_refine_ls_R_factor_gt 0.0395
_refine_ls_shift/su_max 0.000
_refine_ls_shift/su_mean 0.000
_refine_ls_structure_factor_coef Fsqd
_refine_ls_weighting_details 'calc w=1/[\s^2^(Fo^2^)+(0.0444P)^2^+0.4985P] where P=(Fo^2^+2Fc^2^)/3'
_refine_ls_weighting_scheme calc
_refine_ls_wR_factor_gt 0.0988
_refine_ls_wR_factor_ref 0.0997
_reflns_number_gt 3956
_reflns_number_total 4023
_reflns_threshold_expression >2sigma(I)
_cod_data_source_file cg500961n_si_002.cif
_cod_data_source_block 1b
_cod_depositor_comments
;
The following automatic conversions were performed:

'_symmetry_cell_setting' value 'Monoclinic' changed to 'monoclinic'
according to
/home/saulius/struct/COD-crude-data--automatic-downloads/rss-feeds/ACS/lib/dictionaries/cif_core.dic
dictionary named 'cif_core.dic' version 2.4.2 from
2011-04-26.

'_exptl_absorpt_correction_type' value 'None' changed to
'none' according to
/home/saulius/struct/COD-crude-data--automatic-downloads/rss-feeds/ACS/lib/dictionaries/cif_core.dic
dictionary named 'cif_core.dic' version 2.4.2 from 2011-04-26.

Automatic conversion script
Id: cif_fix_values 2281 2013-09-26 08:29:07Z andrius 

 Adding full bibliography for 4511844--4511849.cif.
;
_cod_original_sg_symbol_H-M P21
_cod_database_code 4511846

loop_
_symmetry_equiv_pos_as_xyz
'x, y, z'
'-x, y+1/2, -z'

loop_
_atom_site_label
_atom_site_type_symbol
_atom_site_fract_x
_atom_site_fract_y
_atom_site_fract_z
_atom_site_U_iso_or_equiv
_atom_site_adp_type
_atom_site_occupancy
_atom_site_symmetry_multiplicity
_atom_site_calc_flag
_atom_site_refinement_flags
S1 S -1.4010(3) -0.00113(3) -1.59689(11) 0.0525(3) Uani 1 1 d .
S2 S -1.3267(3) 0.17677(3) -1.48233(12) 0.0505(3) Uani 1 1 d .
S3 S -0.5605(2) 0.06264(3) -1.13842(11) 0.0500(2) Uani 1 1 d .
S4 S -1.6929(3) 0.20948(3) -1.14812(12) 0.0509(3) Uani 1 1 d .
S5 S -0.8165(3) 0.27161(3) -0.70316(13) 0.0574(3) Uani 1 1 d .
S6 S -0.9406(3) 0.09312(3) -0.80605(12) 0.0524(3) Uani 1 1 d .
N1 N -1.2541(8) 0.32326(11) -1.0919(4) 0.0484(8) Uani 1 1 d .
N2 N -1.1694(8) 0.44857(11) -0.7413(4) 0.0482(8) Uani 1 1 d .
N3 N -1.3348(8) 0.08576(11) -1.5165(3) 0.0421(7) Uani 1 1 d .
H5A H -1.4924 0.0901 -1.5891 0.051 Uiso 1 1 d R
N4 N -0.9606(7) 0.11376(10) -1.3269(3) 0.0414(7) Uani 1 1 d .
H6A H -0.8660 0.1367 -1.2776 0.050 Uiso 1 1 d R
N5 N -0.9991(7) 0.03522(10) -1.3666(4) 0.0399(7) Uani 1 1 d .
H7A H -0.9372 0.0077 -1.3417 0.048 Uiso 1 1 d R
N6 N -1.2343(8) 0.23490(11) -0.9249(4) 0.0410(7) Uani 1 1 d .
H9A H -1.2861 0.2627 -0.9513 0.049 Uiso 1 1 d R
N7 N -0.9139(7) 0.18429(10) -0.7713(4) 0.0416(7) Uani 1 1 d .
H10A H -0.7607 0.1793 -0.6971 0.050 Uiso 1 1 d R
N8 N -1.3008(7) 0.15683(10) -0.9597(3) 0.0418(7) Uani 1 1 d .
H8A H -1.4045 0.1342 -1.0062 0.050 Uiso 1 1 d R
C1 C -1.1719(9) 0.36800(12) -1.0545(4) 0.0435(8) Uani 1 1 d .
C2 C -1.2063(11) 0.30809(15) -1.2213(5) 0.0555(11) Uani 1 1 d .
H15A H -1.2655 0.2781 -1.2488 0.067 Uiso 1 1 calc R
C3 C -1.0735(13) 0.33410(18) -1.3183(5) 0.0673(13) Uani 1 1 d .
H16A H -1.0452 0.3218 -1.4079 0.081 Uiso 1 1 calc R
C4 C -0.9849(13) 0.37839(18) -1.2794(5) 0.0667(12) Uani 1 1 d .
H17A H -0.8920 0.3962 -1.3421 0.080 Uiso 1 1 calc R
C5 C -1.0338(9) 0.39673(15) -1.1458(4) 0.0514(9) Uani 1 1 d .
C6 C -0.9425(12) 0.44251(16) -1.0972(5) 0.0603(11) Uani 1 1 d .
H19A H -0.8502 0.4613 -1.1576 0.072 Uiso 1 1 calc R
C7 C -0.9866(11) 0.45875(14) -0.9676(5) 0.0583(11) Uani 1 1 d .
H20A H -0.9241 0.4886 -0.9388 0.070 Uiso 1 1 calc R
C8 C -1.1286(9) 0.43093(12) -0.8725(4) 0.0445(8) Uani 1 1 d .
C9 C -1.3105(11) 0.42377(15) -0.6538(5) 0.0562(10) Uani 1 1 d .
H23A H -1.3321 0.4359 -0.5629 0.067 Uiso 1 1 calc R
C10 C -1.4277(11) 0.37982(14) -0.6944(5) 0.0550(10) Uani 1 1 d .
H24A H -1.5336 0.3635 -0.6332 0.066 Uiso 1 1 calc R
C11 C -1.3854(10) 0.36127(13) -0.8238(4) 0.0478(9) Uani 1 1 d .
H22A H -1.4595 0.3318 -0.8510 0.057 Uiso 1 1 calc R
C12 C -1.2319(8) 0.38595(12) -0.9162(4) 0.0379(7) Uani 1 1 d .
C13 C -1.2362(9) 0.04101(12) -1.4869(4) 0.0392(8) Uani 1 1 d .
C14 C -1.2056(8) 0.12334(13) -1.4416(4) 0.0385(8) Uani 1 1 d .
C15 C -0.8547(8) 0.07065(12) -1.2841(4) 0.0384(8) Uani 1 1 d .
C16 C -1.3961(8) 0.20013(12) -1.0065(4) 0.0375(8) Uani 1 1 d .
C17 C -0.9934(9) 0.22869(13) -0.8035(4) 0.0398(8) Uani 1 1 d .
C18 C -1.0544(8) 0.14659(12) -0.8467(4) 0.0368(7) Uani 1 1 d .

loop_
_atom_site_aniso_label
_atom_site_aniso_U_11
_atom_site_aniso_U_22
_atom_site_aniso_U_33
_atom_site_aniso_U_23
_atom_site_aniso_U_13
_atom_site_aniso_U_12
S1 0.0699(7) 0.0392(5) 0.0456(5) -0.0087(4) 0.0060(5) -0.0082(5)
S2 0.0590(6) 0.0321(5) 0.0525(6) 0.0005(4) -0.0058(5) 0.0071(4)
S3 0.0526(5) 0.0368(5) 0.0521(6) 0.0003(4) -0.0082(4) 0.0067(4)
S4 0.0538(5) 0.0387(5) 0.0519(6) -0.0010(4) -0.0076(4) 0.0055(4)
S5 0.0668(7) 0.0374(5) 0.0603(7) -0.0064(5) -0.0038(5) -0.0087(5)
S6 0.0616(6) 0.0333(5) 0.0540(6) 0.0026(4) -0.0064(5) 0.0032(4)
N1 0.0560(19) 0.0370(16) 0.0479(18) 0.0000(14) 0.0015(15) 0.0029(14)
N2 0.0497(18) 0.0333(16) 0.0552(19) -0.0036(14) -0.0030(15) -0.0019(14)
N3 0.0485(17) 0.0357(16) 0.0382(16) -0.0009(13) 0.0002(13) 0.0022(13)
N4 0.0440(17) 0.0299(16) 0.0446(16) 0.0017(13) -0.0035(13) 0.0009(12)
N5 0.0479(17) 0.0268(15) 0.0431(16) 0.0004(12) 0.0055(14) 0.0032(12)
N6 0.0465(17) 0.0317(16) 0.0425(16) -0.0006(13) 0.0040(14) 0.0041(13)
N7 0.0442(17) 0.0360(17) 0.0403(16) 0.0040(13) -0.0006(13) -0.0010(12)
N8 0.0427(17) 0.0305(16) 0.0479(17) -0.0017(13) -0.0001(14) -0.0056(12)
C1 0.0443(19) 0.0374(19) 0.0447(19) 0.0042(15) -0.0001(16) 0.0022(15)
C2 0.071(3) 0.047(2) 0.044(2) -0.0078(18) 0.003(2) 0.009(2)
C3 0.089(3) 0.071(3) 0.039(2) -0.003(2) 0.009(2) 0.016(3)
C4 0.082(3) 0.068(3) 0.052(2) 0.016(2) 0.020(2) -0.002(2)
C5 0.053(2) 0.052(2) 0.047(2) 0.0111(18) 0.0047(18) 0.0007(18)
C6 0.072(3) 0.045(2) 0.067(3) 0.016(2) 0.020(2) -0.007(2)
C7 0.062(3) 0.035(2) 0.073(3) -0.0007(19) 0.004(2) -0.0112(18)
C8 0.047(2) 0.0341(19) 0.048(2) 0.0024(15) 0.0010(16) 0.0016(15)
C9 0.069(3) 0.046(2) 0.053(2) -0.0066(19) 0.011(2) 0.004(2)
C10 0.067(3) 0.040(2) 0.063(3) 0.0004(19) 0.024(2) -0.0038(19)
C11 0.058(2) 0.0310(18) 0.053(2) -0.0015(16) 0.0080(18) -0.0002(16)
C12 0.0367(17) 0.0296(16) 0.0428(18) 0.0053(14) -0.0021(14) 0.0035(13)
C13 0.048(2) 0.0359(19) 0.0350(18) 0.0004(14) 0.0103(16) 0.0008(15)
C14 0.0372(18) 0.041(2) 0.0384(18) -0.0001(15) 0.0097(15) -0.0025(15)
C15 0.0415(18) 0.0341(19) 0.0388(18) -0.0011(15) 0.0071(15) 0.0013(15)
C16 0.0436(18) 0.0328(19) 0.0372(18) -0.0008(15) 0.0113(15) 0.0029(15)
C17 0.046(2) 0.0340(19) 0.0420(19) 0.0010(15) 0.0148(16) -0.0017(16)
C18 0.0415(18) 0.0310(17) 0.0376(18) -0.0003(14) 0.0075(15) -0.0026(14)

loop_
_atom_type_symbol
_atom_type_description
_atom_type_scat_dispersion_real
_atom_type_scat_dispersion_imag
_atom_type_scat_source
C C 0.0033 0.0016 'International Tables Vol C Tables 4.2.6.8 and 6.1.1.4'
H H 0.0000 0.0000 'International Tables Vol C Tables 4.2.6.8 and 6.1.1.4'
N N 0.0061 0.0033 'International Tables Vol C Tables 4.2.6.8 and 6.1.1.4'
S S 0.1246 0.1234 'International Tables Vol C Tables 4.2.6.8 and 6.1.1.4'

loop_
_geom_angle_atom_site_label_1
_geom_angle_atom_site_label_2
_geom_angle_atom_site_label_3
_geom_angle
C2 N1 C1 117.2(4)
C9 N2 C8 119.9(3)
C14 N3 C13 125.7(3)
C14 N3 H5A 117.1
C13 N3 H5A 117.1
C14 N4 C15 125.0(3)
C14 N4 H6A 117.4
C15 N4 H6A 117.6
C15 N5 C13 123.2(3)
C15 N5 H7A 118.5
C13 N5 H7A 118.4
C16 N6 C17 124.6(3)
C16 N6 H9A 117.9
C17 N6 H9A 117.6
C17 N7 C18 125.9(3)
C17 N7 H10A 117.1
C18 N7 H10A 117.0
C18 N8 C16 125.5(3)
C18 N8 H8A 117.3
C16 N8 H8A 117.2
N1 C1 C5 122.4(4)
N1 C1 C12 118.3(3)
C5 C1 C12 119.3(3)
N1 C2 C3 124.2(4)
N1 C2 H15A 117.9
C3 C2 H15A 117.9
C4 C3 C2 118.6(4)
C4 C3 H16A 120.7
C2 C3 H16A 120.7
C3 C4 C5 120.1(4)
C3 C4 H17A 120.0
C5 C4 H17A 120.0
C4 C5 C1 117.5(4)
C4 C5 C6 123.0(4)
C1 C5 C6 119.5(4)
C7 C6 C5 121.6(4)
C7 C6 H19A 119.2
C5 C6 H19A 119.2
C6 C7 C8 120.7(4)
C6 C7 H20A 119.6
C8 C7 H20A 119.6
N2 C8 C12 120.5(3)
N2 C8 C7 119.1(3)
C12 C8 C7 120.3(4)
N2 C9 C10 121.8(4)
N2 C9 H23A 119.1
C10 C9 H23A 119.1
C11 C10 C9 119.2(4)
C11 C10 H24A 120.4
C9 C10 H24A 120.4
C10 C11 C12 120.3(4)
C10 C11 H22A 119.8
C12 C11 H22A 119.8
C11 C12 C8 118.1(3)
C11 C12 C1 123.4(3)
C8 C12 C1 118.4(3)
N5 C13 N3 115.5(3)
N5 C13 S1 124.4(3)
N3 C13 S1 120.1(3)
N3 C14 N4 113.8(3)
N3 C14 S2 124.4(3)
N4 C14 S2 121.8(3)
N5 C15 N4 116.7(3)
N5 C15 S3 122.2(3)
N4 C15 S3 121.1(3)
N6 C16 N8 115.0(3)
N6 C16 S4 122.6(3)
N8 C16 S4 122.3(3)
N7 C17 N6 114.8(3)
N7 C17 S5 122.3(3)
N6 C17 S5 122.9(3)
N8 C18 N7 114.0(3)
N8 C18 S6 122.0(3)
N7 C18 S6 124.0(3)

loop_
_geom_bond_atom_site_label_1
_geom_bond_atom_site_label_2
_geom_bond_distance
S1 C13 1.653(4)
S2 C14 1.658(4)
S3 C15 1.663(4)
S4 C16 1.653(4)
S5 C17 1.644(4)
S6 C18 1.651(4)
N1 C2 1.326(5)
N1 C1 1.374(5)
N2 C9 1.326(6)
N2 C8 1.356(5)
N3 C14 1.349(5)
N3 C13 1.379(5)
N3 H5A 0.8600
N4 C14 1.362(5)
N4 C15 1.365(4)
N4 H6A 0.8600
N5 C15 1.353(5)
N5 C13 1.355(5)
N5 H7A 0.8600
N6 C16 1.363(5)
N6 C17 1.373(5)
N6 H9A 0.8600
N7 C17 1.353(5)
N7 C18 1.370(5)
N7 H10A 0.8600
N8 C18 1.360(5)
N8 C16 1.366(5)
N8 H8A 0.8599
C1 C5 1.407(5)
C1 C12 1.448(5)
C2 C3 1.386(7)
C2 H15A 0.9300
C3 C4 1.370(7)
C3 H16A 0.9300
C4 C5 1.395(6)
C4 H17A 0.9300
C5 C6 1.433(6)
C6 C7 1.333(7)
C6 H19A 0.9300
C7 C8 1.425(6)
C7 H20A 0.9300
C8 C12 1.414(5)
C9 C10 1.398(6)
C9 H23A 0.9300
C10 C11 1.354(6)
C10 H24A 0.9300
C11 C12 1.388(5)
C11 H22A 0.9300
